data_7132040
loop_
_publ_author_name
'Fu, Bingjie'
'Bai, Wei'
'Zhao, Yue'
'Yang, Li'
'Jiang, Wen-Feng'

_publ_section_title
;
 Fused Metallacyclopropenes from Alkynylphenols
;
_journal_name_full 'Chemical Communications'
_journal_paper_doi 10.1039/D3CC03084A
_journal_year 2023
_chemical_formula_moiety 'C48 H43 Cl2 O3 Os P2, 0.695(C H2 Cl2)'
_chemical_formula_sum 'C48.5 H44 Cl3 O3 Os P2'
_chemical_formula_weight 1033.32
_space_group_crystal_system monoclinic
_space_group_IT_number 14
_space_group_name_Hall '-P 2ybc'
_space_group_name_H-M_alt 'P 1 21/c 1'
_atom_sites_solution_hydrogens geom
_atom_sites_solution_primary dual
_audit_creation_date 2023-04-20
_audit_creation_method
;
Olex2 1.5
(compiled 2022.04.07 svn.rca3783a0 for OlexSys, GUI svn.r6498)
;
_audit_update_record
;
2023-05-20 deposited with the CCDC.	2023-08-22 downloaded from the CCDC.
;
_cell_angle_alpha 90
_cell_angle_beta 99.7310(10)
_cell_angle_gamma 90
_cell_formula_units_Z 8
_cell_length_a 21.5392(5)
_cell_length_b 13.2966(3)
_cell_length_c 30.5699(8)
_cell_measurement_reflns_used 9744
_cell_measurement_temperature 150.00
_cell_measurement_theta_max 74.484
_cell_measurement_theta_min 3.298
_cell_volume 8629.2(4)
_computing_cell_refinement 'SAINT V8.40A (Bruker, 2019)'
_computing_data_reduction 'SAINT V8.40A (Bruker, 2019)'
_computing_molecular_graphics 'Olex2 1.5 (Dolomanov et al., 2009)'
_computing_publication_material 'Olex2 1.5 (Dolomanov et al., 2009)'
_computing_structure_refinement 'SHELXL 2018/3 (Sheldrick, 2015)'
_computing_structure_solution 'SHELXT 2018/2 (Sheldrick, 2018)'
_diffrn_ambient_temperature 150.00
_diffrn_measured_fraction_theta_full 0.999
_diffrn_measured_fraction_theta_max 0.999
_diffrn_measurement_device_type 'CCD area detector'
_diffrn_radiation_monochromator graphite
_diffrn_radiation_type CuK\a
_diffrn_radiation_wavelength 1.54178
_diffrn_reflns_av_R_equivalents 0.0460
_diffrn_reflns_av_unetI/netI 0.0407
_diffrn_reflns_Laue_measured_fraction_full 0.999
_diffrn_reflns_Laue_measured_fraction_max 0.999
_diffrn_reflns_limit_h_max 25
_diffrn_reflns_limit_h_min -25
_diffrn_reflns_limit_k_max 15
_diffrn_reflns_limit_k_min -15
_diffrn_reflns_limit_l_max 36
_diffrn_reflns_limit_l_min -36
_diffrn_reflns_number 80741
_diffrn_reflns_point_group_measured_fraction_full 0.999
_diffrn_reflns_point_group_measured_fraction_max 0.999
_diffrn_reflns_theta_full 66.588
_diffrn_reflns_theta_max 66.588
_diffrn_reflns_theta_min 2.081
_diffrn_source_current 0.95
_diffrn_source_power 0.0475
_diffrn_source_voltage 50.0
_exptl_absorpt_coefficient_mu 8.323
_exptl_absorpt_correction_T_max 0.0872
_exptl_absorpt_correction_T_min 0.0077
_exptl_absorpt_correction_type multi-scan
_exptl_absorpt_process_details
;
SADABS-2016/2 (Bruker,2016/2) was used for absorption correction.
wR2(int) was 0.1223 before and 0.0602 after correction.
The Ratio of minimum to maximum transmission is 0.0883.
The \l/2 correction factor is Not present.
;
_exptl_crystal_colour 'metallic reddish red'
_exptl_crystal_colour_lustre metallic
_exptl_crystal_colour_modifier reddish
_exptl_crystal_colour_primary red
_exptl_crystal_density_diffrn 1.591
_exptl_crystal_description block
_exptl_crystal_F_000 4128
_exptl_crystal_size_max 0.15
_exptl_crystal_size_mid 0.13
_exptl_crystal_size_min 0.12
_refine_diff_density_max 2.830
_refine_diff_density_min -0.873
_refine_diff_density_rms 0.204
_refine_ls_extinction_method none
_refine_ls_goodness_of_fit_ref 1.083
_refine_ls_hydrogen_treatment constr
_refine_ls_matrix_type full
_refine_ls_number_parameters 1038
_refine_ls_number_reflns 15233
_refine_ls_number_restraints 2003
_refine_ls_restrained_S_all 1.053
_refine_ls_R_factor_all 0.0551
_refine_ls_R_factor_gt 0.0534
_refine_ls_shift/su_max 0.004
_refine_ls_shift/su_mean 0.000
_refine_ls_structure_factor_coef Fsqd
_refine_ls_weighting_details 'w=1/[\s^2^(Fo^2^)+(0.1018P)^2^+4.2408P] where P=(Fo^2^+2Fc^2^)/3'
_refine_ls_weighting_scheme calc
_refine_ls_wR_factor_gt 0.1401
_refine_ls_wR_factor_ref 0.1426
_reflns_Friedel_coverage 0.000
_reflns_number_gt 14304
_reflns_number_total 15233
_reflns_threshold_expression 'I > 2\s(I)'
_cod_data_source_file d3cc03084a2.cif
_cod_data_source_block 1_CCDC2
_cod_depositor_comments
;

2024-09-02
Z value and formula fixed to values more according to usual
chemical conventions.                 miguel
;
_cod_original_formula_sum 'C97 H88 Cl6 O6 Os2 P4'
_cod_original_formula_weight 2066.65
_cod_original_formula_moiety '2(C48 H43 Cl2 O3 Os P2), C H2 Cl2, 0.39[CH2Cl2]'
_cod_original_formula_units_Z 4
_cod_database_code 7132040
_shelx_shelxl_version_number 2018/3
_shelx_space_group_comment
;
The symmetry employed for this shelxl refinement is uniquely defined
by the following loop, which should always be used as a source of
symmetry information in preference to the above space-group names.
They are only intended as comments.
;
_shelx_estimated_absorpt_t_max 0.435
_shelx_estimated_absorpt_t_min 0.368
_olex2_refinement_description
;
1. Fixed Uiso
 At 1.2 times of:
  All C(H) groups, All C(H,H) groups
 At 1.5 times of:
  All C(H,H,H) groups
2. Restrained distances
 C54-C53
 1.5 with sigma of 0.001
 C8-C1
 1.492 with sigma of 0.001
 C8-C1 = C54-C53
 1.5 with sigma of 0.001
 C97-Cl5
 1.75 with sigma of 0.001
3. Rigid bond restraints
 Cl5
 with sigma for 1-2 distances of 0.01 and sigma for 1-3 distances of 0.01
4. Uiso/Uaniso restraints and constraints
C91 \\sim C73 \\sim C78 \\sim C54 \\sim C79 \\sim C67 \\sim C56 \\sim C55 \\sim
C53 \\sim C61 \\sim C74 \\sim C85 \\sim C68 \\sim C62 \\sim C58 \\sim C81 \\sim
C57 \\sim C60 \\sim C80 \\sim C92 \\sim C77 \\sim C94 \\sim C90 \\sim C84 \\sim
C87 \\sim C51 \\sim C66 \\sim C70 \\sim C82 \\sim C69 \\sim C59 \\sim C76 \\sim
C75 \\sim C96 \\sim C95 \\sim C52 \\sim C83 \\sim C63 \\sim C72 \\sim C88 \\sim
C65 \\sim C64 \\sim C93 \\sim C71 \\sim C50 \\sim C89 \\sim C86 \\sim C49 \\sim
C31 \\sim C13 \\sim C25 \\sim C24 \\sim C43 \\sim C14 \\sim C32 \\sim C7 \\sim
C42 \\sim C2 \\sim C19 \\sim C41 \\sim C15 \\sim C28 \\sim C29 \\sim C44 \\sim
C16 \\sim C48 \\sim C36 \\sim C1 \\sim C47 \\sim C18 \\sim C37 \\sim C30 \\sim
C46 \\sim C38 \\sim C35 \\sim C17 \\sim C26 \\sim C20 \\sim C8 \\sim C22 \\sim
C45 \\sim C39 \\sim C34 \\sim C23 \\sim C6 \\sim C27 \\sim C40 \\sim C3 \\sim
C33 \\sim C5 \\sim C21 \\sim C4 \\sim C9 \\sim C11 \\sim C10 \\sim C12 \\sim
C97: within 3.8A with sigma of 0.01 and sigma for terminal atoms of 0.02 within
3.8A
Uanis(Cl5) \\sim Ueq: with sigma of 0.01 and sigma for terminal atoms of 0.01
5.a Secondary CH2 refined with riding coordinates:
 C51(H51a,H51b), C52(H52a,H52b), C50(H50a,H50b), C9(H9a,H9b), C11(H11a,H11b),
 C10(H10a,H10b), C97(H97a,H97b)
5.b Aromatic/amide H refined with riding coordinates:
 C78(H78), C74(H74), C68(H68), C62(H62), C58(H58), C81(H81), C57(H57),
 C60(H60), C80(H80), C92(H92), C77(H77), C94(H94), C90(H90), C84(H84), C87(H87),
  C66(H66), C70(H70), C82(H82), C69(H69), C59(H59), C76(H76), C75(H75),
 C96(H96), C95(H95), C83(H83), C63(H63), C72(H72), C88(H88), C65(H65), C64(H64),
  C93(H93), C71(H71), C89(H89), C86(H86), C24(H24), C14(H14), C32(H32),
 C41(H41), C15(H15), C28(H28), C29(H29), C44(H44), C16(H16), C48(H48), C36(H36),
  C47(H47), C18(H18), C37(H37), C30(H30), C46(H46), C38(H38), C35(H35),
 C17(H17), C26(H26), C20(H20), C22(H22), C45(H45), C39(H39), C34(H34), C23(H23),
  C6(H6), C27(H27), C40(H40), C3(H3), C33(H33), C5(H5), C21(H21), C4(H4)
5.c Idealised Me refined as rotating group:
 C49(H49a,H49b,H49c), C12(H12a,H12b,H12c)
;
_olex2_submission_special_instructions 'No special instructions were received'

loop_
_space_group_symop_operation_xyz
'x, y, z'
'-x, y+1/2, -z+1/2'
'-x, -y, -z'
'x, -y-1/2, z-1/2'

loop_
_atom_site_label
_atom_site_type_symbol
_atom_site_fract_x
_atom_site_fract_y
_atom_site_fract_z
_atom_site_U_iso_or_equiv
_atom_site_adp_type
_atom_site_occupancy
_atom_site_site_symmetry_order
_atom_site_calc_flag
_atom_site_refinement_flags_posn
_atom_site_refinement_flags_adp
_atom_site_refinement_flags_occupancy
_atom_site_disorder_assembly
_atom_site_disorder_group
Os2 Os 0.42488(2) 0.97982(2) 0.37285(2) 0.03865(9) Uani 1 1 d . . . . .
Cl4 Cl 0.42617(4) 1.10593(7) 0.31942(3) 0.0458(2) Uani 1 1 d . . . . .
Cl3 Cl 0.47689(4) 1.06781(7) 0.43506(3) 0.0457(2) Uani 1 1 d . . . . .
P4 P 0.32740(4) 1.03987(7) 0.39160(3) 0.0403(2) Uani 1 1 d . . . . .
P3 P 0.52298(4) 0.92416(8) 0.35422(3) 0.0417(2) Uani 1 1 d . . . . .
O5 O 0.37553(13) 0.8921(2) 0.32479(9) 0.0446(6) Uani 1 1 d . . . . .
O4 O 0.42091(12) 0.8636(2) 0.41464(9) 0.0421(5) Uani 1 1 d . . . . .
O6 O 0.36796(15) 0.6411(2) 0.45051(10) 0.0575(7) Uani 1 1 d . . . . .
C91 C 0.32242(19) 1.1729(3) 0.40664(13) 0.0461(7) Uani 1 1 d . U . . .
C73 C 0.5890(2) 1.0143(3) 0.35812(14) 0.0451(8) Uani 1 1 d . U . . .
C78 C 0.6470(2) 0.9776(4) 0.35168(16) 0.0527(9) Uani 1 1 d . U . . .
H78 H 0.652233 0.907739 0.346912 0.063 Uiso 1 1 calc R U . . .
C54 C 0.40198(17) 0.7729(3) 0.40771(10) 0.0434(7) Uani 1 1 d D U . . .
C79 C 0.3097(2) 0.9738(3) 0.44059(14) 0.0443(8) Uani 1 1 d . U . . .
C67 C 0.56017(18) 0.8204(3) 0.38849(13) 0.0462(8) Uani 1 1 d . U . . .
C56 C 0.36501(17) 0.7961(3) 0.32591(13) 0.0444(7) Uani 1 1 d . U . . .
C55 C 0.38092(18) 0.7326(3) 0.36431(13) 0.0446(7) Uani 1 1 d . U . . .
C53 C 0.39965(18) 0.7167(3) 0.44997(11) 0.0458(8) Uani 1 1 d D U . . .
C61 C 0.51488(19) 0.8834(3) 0.29641(13) 0.0470(8) Uani 1 1 d . U . . .
C74 C 0.58166(19) 1.1159(3) 0.36580(13) 0.0468(8) Uani 1 1 d . U . . .
H74 H 0.542056 1.141124 0.370504 0.056 Uiso 1 1 calc R U . . .
C85 C 0.25734(19) 1.0220(3) 0.34915(14) 0.0445(8) Uani 1 1 d . U . . .
C68 C 0.56505(18) 0.8306(3) 0.43434(13) 0.0482(8) Uani 1 1 d . U . . .
H68 H 0.548534 0.888787 0.446329 0.058 Uiso 1 1 calc R U . . .
C62 C 0.5310(2) 0.9487(4) 0.26444(14) 0.0519(9) Uani 1 1 d . U . . .
H62 H 0.549418 1.012034 0.273191 0.062 Uiso 1 1 calc R U . . .
C58 C 0.3352(2) 0.7508(3) 0.28563(14) 0.0512(8) Uani 1 1 d . U . . .
H58 H 0.319465 0.792121 0.260902 0.061 Uiso 1 1 calc R U . . .
C81 C 0.3252(2) 0.9590(4) 0.52031(15) 0.0556(9) Uani 1 1 d . U . . .
H81 H 0.342835 0.983895 0.548847 0.067 Uiso 1 1 calc R U . . .
C57 C 0.3726(2) 0.6268(3) 0.35828(14) 0.0495(8) Uani 1 1 d . U . . .
H57 H 0.384257 0.583409 0.382993 0.059 Uiso 1 1 calc R U . . .
C60 C 0.3483(2) 0.5859(3) 0.31785(15) 0.0527(9) Uani 1 1 d . U . . .
H60 H 0.344670 0.515003 0.314482 0.063 Uiso 1 1 calc R U . . .
C80 C 0.3349(2) 1.0103(4) 0.48267(16) 0.0523(9) Uani 1 1 d . U . . .
H80 H 0.358841 1.070626 0.485478 0.063 Uiso 1 1 calc R U . . .
C92 C 0.2727(2) 1.2048(3) 0.42753(15) 0.0538(9) Uani 1 1 d . U . . .
H92 H 0.243421 1.156901 0.435002 0.065 Uiso 1 1 calc R U . . .
C77 C 0.6976(2) 1.0428(4) 0.35217(16) 0.0555(9) Uani 1 1 d . U . . .
H77 H 0.737148 1.017541 0.347402 0.067 Uiso 1 1 calc R U . . .
C94 C 0.3092(2) 1.3751(4) 0.42746(16) 0.0580(10) Uani 1 1 d . U . . .
H94 H 0.305289 1.443984 0.434806 0.070 Uiso 1 1 calc R U . . .
C90 C 0.26292(19) 1.0295(3) 0.30447(13) 0.0491(8) Uani 1 1 d . U . . .
H90 H 0.303164 1.039312 0.296358 0.059 Uiso 1 1 calc R U . . .
C84 C 0.27720(19) 0.8841(3) 0.43720(14) 0.0497(8) Uani 1 1 d . U . . .
H84 H 0.262144 0.856434 0.408739 0.060 Uiso 1 1 calc R U . . .
C87 C 0.1447(2) 0.9999(4) 0.32769(14) 0.0541(9) Uani 1 1 d . U . . .
H87 H 0.104377 0.990256 0.335676 0.065 Uiso 1 1 calc R U . . .
C51 C 0.4350(2) 0.7031(3) 0.53435(13) 0.0528(9) Uani 1 1 d . U . . .
H51A H 0.453369 0.745626 0.559887 0.063 Uiso 1 1 calc R U . . .
H51B H 0.390613 0.689804 0.536997 0.063 Uiso 1 1 calc R U . . .
C66 C 0.4878(2) 0.7911(3) 0.28289(14) 0.0506(8) Uani 1 1 d . U . . .
H66 H 0.475875 0.746212 0.304200 0.061 Uiso 1 1 calc R U . . .
C70 C 0.6178(2) 0.6717(4) 0.44524(15) 0.0552(9) Uani 1 1 d . U . . .
H70 H 0.637273 0.620582 0.464541 0.066 Uiso 1 1 calc R U . . .
C82 C 0.2897(2) 0.8714(4) 0.51647(15) 0.0557(9) Uani 1 1 d . U . . .
H82 H 0.281560 0.837450 0.542271 0.067 Uiso 1 1 calc R U . . .
C69 C 0.59387(19) 0.7564(3) 0.46250(14) 0.0508(8) Uani 1 1 d . U . . .
H69 H 0.597151 0.763866 0.493716 0.061 Uiso 1 1 calc R U . . .
C59 C 0.3290(2) 0.6487(4) 0.28188(15) 0.0532(9) Uani 1 1 d . U . . .
H59 H 0.311010 0.620201 0.254111 0.064 Uiso 1 1 calc R U . . .
C76 C 0.6904(2) 1.1447(4) 0.35961(15) 0.0544(9) Uani 1 1 d . U . . .
H76 H 0.724983 1.189107 0.359889 0.065 Uiso 1 1 calc R U . . .
C75 C 0.6329(2) 1.1817(4) 0.36662(14) 0.0519(9) Uani 1 1 d . U . . .
H75 H 0.628079 1.251358 0.371975 0.062 Uiso 1 1 calc R U . . .
C96 C 0.3656(2) 1.2433(3) 0.39717(15) 0.0526(9) Uani 1 1 d . U . . .
H96 H 0.400324 1.222514 0.383949 0.063 Uiso 1 1 calc R U . . .
C95 C 0.3584(2) 1.3442(4) 0.40688(16) 0.0573(9) Uani 1 1 d . U . . .
H95 H 0.387402 1.392366 0.399336 0.069 Uiso 1 1 calc R U . . .
C52 C 0.4360(2) 0.7624(3) 0.49195(13) 0.0510(8) Uani 1 1 d . U . . .
H52A H 0.418860 0.830309 0.495710 0.061 Uiso 1 1 calc R U . . .
H52B H 0.480430 0.770727 0.488021 0.061 Uiso 1 1 calc R U . . .
C83 C 0.2662(2) 0.8339(4) 0.47492(15) 0.0566(9) Uani 1 1 d . U . . .
H83 H 0.242463 0.773401 0.472105 0.068 Uiso 1 1 calc R U . . .
C63 C 0.5203(2) 0.9219(4) 0.21995(15) 0.0574(10) Uani 1 1 d . U . . .
H63 H 0.530733 0.967261 0.198316 0.069 Uiso 1 1 calc R U . . .
C72 C 0.5853(2) 0.7355(3) 0.37129(15) 0.0519(8) Uani 1 1 d . U . . .
H72 H 0.583202 0.728533 0.340143 0.062 Uiso 1 1 calc R U . . .
C88 C 0.1508(2) 1.0072(4) 0.28275(17) 0.0555(10) Uani 1 1 d . U . . .
H88 H 0.114880 1.001590 0.260109 0.067 Uiso 1 1 calc R U . . .
C65 C 0.4781(2) 0.7643(4) 0.23828(15) 0.0576(9) Uani 1 1 d . U . . .
H65 H 0.460083 0.700850 0.229319 0.069 Uiso 1 1 calc R U . . .
C64 C 0.4945(2) 0.8291(4) 0.20704(15) 0.0584(10) Uani 1 1 d . U . . .
H64 H 0.488022 0.810133 0.176649 0.070 Uiso 1 1 calc R U . . .
C93 C 0.2657(2) 1.3058(4) 0.43737(16) 0.0592(10) Uani 1 1 d . U . . .
H93 H 0.231329 1.327131 0.450843 0.071 Uiso 1 1 calc R U . . .
C71 C 0.6134(2) 0.6614(4) 0.39964(16) 0.0578(9) Uani 1 1 d . U . . .
H71 H 0.629829 0.602930 0.387831 0.069 Uiso 1 1 calc R U . . .
C50 C 0.4698(2) 0.6047(4) 0.53775(16) 0.0634(11) Uani 1 1 d . U . . .
H50A H 0.512656 0.615536 0.531041 0.076 Uiso 1 1 calc R U . . .
H50B H 0.447594 0.557338 0.515434 0.076 Uiso 1 1 calc R U . . .
C89 C 0.2100(2) 1.0227(4) 0.27197(14) 0.0524(9) Uani 1 1 d . U . . .
H89 H 0.214333 1.028704 0.241670 0.063 Uiso 1 1 calc R U . . .
C86 C 0.1973(2) 1.0067(3) 0.36008(14) 0.0502(8) Uani 1 1 d . U . . .
H86 H 0.192858 1.000944 0.390381 0.060 Uiso 1 1 calc R U . . .
C49 C 0.4746(3) 0.5585(5) 0.5840(2) 0.0797(16) Uani 1 1 d . U . . .
H49A H 0.491333 0.490024 0.583710 0.120 Uiso 1 1 calc R U . . .
H49B H 0.432654 0.556417 0.592408 0.120 Uiso 1 1 calc R U . . .
H49C H 0.502746 0.599385 0.605442 0.120 Uiso 1 1 calc R U . . .
Os1 Os 0.07853(2) 0.49306(2) 0.62618(2) 0.04012(9) Uani 1 1 d . . . . .
Cl2 Cl 0.02258(4) 0.40204(7) 0.56595(3) 0.0470(2) Uani 1 1 d . . . . .
Cl1 Cl 0.08070(5) 0.36696(8) 0.67991(3) 0.0486(2) Uani 1 1 d . . . . .
P1 P 0.17464(4) 0.43206(8) 0.60527(3) 0.0418(2) Uani 1 1 d . . . . .
P2 P -0.01952(5) 0.55000(8) 0.64425(3) 0.0428(2) Uani 1 1 d . . . . .
O1 O 0.08369(12) 0.6122(2) 0.58474(9) 0.0447(6) Uani 1 1 d . . . . .
O2 O 0.12849(13) 0.5766(2) 0.67574(9) 0.0471(6) Uani 1 1 d . . . . .
O3 O 0.16873(16) 0.7955(4) 0.55580(12) 0.0793(11) Uani 1 1 d . . . . .
C31 C -0.0867(2) 0.4612(3) 0.63963(14) 0.0479(8) Uani 1 1 d . U . . .
C13 C 0.1955(2) 0.4952(3) 0.55619(15) 0.0462(8) Uani 1 1 d . U . . .
C25 C 0.17926(19) 0.2989(3) 0.58986(13) 0.0470(8) Uani 1 1 d . U . . .
C24 C 0.27325(19) 0.3710(4) 0.67296(13) 0.0519(8) Uani 1 1 d . U . . .
H24 H 0.258032 0.304245 0.667733 0.062 Uiso 1 1 calc R U . . .
C43 C -0.01515(18) 0.5909(3) 0.70172(13) 0.0461(7) Uani 1 1 d . U . . .
C14 C 0.1474(2) 0.5113(3) 0.51992(15) 0.0497(9) Uani 1 1 d . U . . .
H14 H 0.104969 0.495657 0.522135 0.060 Uiso 1 1 calc R U . . .
C32 C -0.1451(2) 0.5009(4) 0.64239(17) 0.0546(9) Uani 1 1 d . U . . .
H32 H -0.150394 0.571839 0.642720 0.065 Uiso 1 1 calc R U . . .
C7 C 0.13682(18) 0.6731(3) 0.67675(14) 0.0478(8) Uani 1 1 d . U . . .
C42 C -0.05414(18) 0.6529(3) 0.60857(13) 0.0474(8) Uani 1 1 d . U . . .
C2 C 0.12489(19) 0.7373(3) 0.63879(14) 0.0504(8) Uani 1 1 d . U . . .
C19 C 0.24381(18) 0.4505(3) 0.64808(13) 0.0464(8) Uani 1 1 d . U . . .
C41 C -0.0789(2) 0.7403(4) 0.62384(15) 0.0564(9) Uani 1 1 d . U . . .
H41 H -0.077705 0.750305 0.654743 0.068 Uiso 1 1 calc R U . . .
C15 C 0.1619(2) 0.5504(4) 0.48065(14) 0.0536(9) Uani 1 1 d . U . . .
H15 H 0.129256 0.561090 0.455991 0.064 Uiso 1 1 calc R U . . .
C28 C 0.1938(2) 0.0966(4) 0.56856(17) 0.0616(10) Uani 1 1 d . U . . .
H28 H 0.198723 0.027792 0.561548 0.074 Uiso 1 1 calc R U . . .
C29 C 0.2306(2) 0.1694(4) 0.55369(17) 0.0615(10) Uani 1 1 d . U . . .
H29 H 0.261610 0.150723 0.536509 0.074 Uiso 1 1 calc R U . . .
C44 C 0.0099(2) 0.6843(3) 0.71615(14) 0.0512(8) Uani 1 1 d . U . . .
H44 H 0.023722 0.729202 0.695629 0.061 Uiso 1 1 calc R U . . .
C16 C 0.2237(2) 0.5740(3) 0.47727(14) 0.0534(9) Uani 1 1 d . U . . .
H16 H 0.233430 0.600651 0.450404 0.064 Uiso 1 1 calc R U . . .
C48 C -0.0329(2) 0.5251(4) 0.73304(15) 0.0522(9) Uani 1 1 d . U . . .
H48 H -0.049400 0.460797 0.723798 0.063 Uiso 1 1 calc R U . . .
C36 C -0.0792(2) 0.3583(3) 0.63756(14) 0.0508(8) Uani 1 1 d . U . . .
H36 H -0.039336 0.330467 0.634958 0.061 Uiso 1 1 calc R U . . .
C1 C 0.10601(18) 0.6998(3) 0.59477(12) 0.0485(8) Uani 1 1 d D U . . .
C47 C -0.0268(2) 0.5519(4) 0.77736(14) 0.0546(9) Uani 1 1 d . U . . .
H47 H -0.037807 0.505607 0.798424 0.065 Uiso 1 1 calc R U . . .
C18 C 0.2569(2) 0.5204(3) 0.55269(14) 0.0491(8) Uani 1 1 d . U . . .
H18 H 0.289531 0.511512 0.577500 0.059 Uiso 1 1 calc R U . . .
C37 C -0.05823(19) 0.6394(3) 0.56303(14) 0.0504(8) Uani 1 1 d . U . . .
H37 H -0.041615 0.580082 0.552122 0.060 Uiso 1 1 calc R U . . .
C30 C 0.2227(2) 0.2698(4) 0.56364(15) 0.0560(9) Uani 1 1 d . U . . .
H30 H 0.247463 0.319470 0.552321 0.067 Uiso 1 1 calc R U . . .
C46 C -0.0044(2) 0.6467(4) 0.79083(15) 0.0556(9) Uani 1 1 d . U . . .
H46 H -0.002269 0.666657 0.820898 0.067 Uiso 1 1 calc R U . . .
C38 C -0.0862(2) 0.7114(4) 0.53349(14) 0.0533(9) Uani 1 1 d . U . . .
H38 H -0.089507 0.700717 0.502450 0.064 Uiso 1 1 calc R U . . .
C35 C -0.1307(2) 0.2956(4) 0.63931(15) 0.0593(10) Uani 1 1 d . U . . .
H35 H -0.125796 0.224732 0.637840 0.071 Uiso 1 1 calc R U . . .
C17 C 0.2712(2) 0.5584(3) 0.51343(14) 0.0522(9) Uani 1 1 d . U . . .
H17 H 0.313607 0.573789 0.511201 0.063 Uiso 1 1 calc R U . . .
C26 C 0.1425(2) 0.2255(4) 0.60473(17) 0.0613(10) Uani 1 1 d . U . . .
H26 H 0.112193 0.243874 0.622554 0.074 Uiso 1 1 calc R U . . .
C20 C 0.2675(2) 0.5483(4) 0.65643(13) 0.0515(8) Uani 1 1 d . U . . .
H20 H 0.246957 0.603501 0.640317 0.062 Uiso 1 1 calc R U . . .
C8 C 0.1168(2) 0.7609(3) 0.55565(13) 0.0562(9) Uani 1 1 d D U . . .
C22 C 0.3497(2) 0.4856(4) 0.71280(17) 0.0594(11) Uani 1 1 d . U . . .
H22 H 0.386078 0.497192 0.734509 0.071 Uiso 1 1 calc R U . . .
C45 C 0.0146(2) 0.7121(4) 0.76077(15) 0.0567(9) Uani 1 1 d . U . . .
H45 H 0.031045 0.776238 0.770321 0.068 Uiso 1 1 calc R U . . .
C39 C -0.1093(2) 0.7987(4) 0.54908(16) 0.0579(10) Uani 1 1 d . U . . .
H39 H -0.127825 0.848939 0.528918 0.069 Uiso 1 1 calc R U . . .
C34 C -0.1885(2) 0.3355(4) 0.64317(15) 0.0580(10) Uani 1 1 d . U . . .
H34 H -0.223128 0.292292 0.644793 0.070 Uiso 1 1 calc R U . . .
C23 C 0.3253(2) 0.3902(4) 0.70563(14) 0.0587(10) Uani 1 1 d . U . . .
H23 H 0.344380 0.336254 0.723365 0.070 Uiso 1 1 calc R U . . .
C6 C 0.1613(2) 0.7182(4) 0.71860(16) 0.0558(9) Uani 1 1 d . U . . .
H6 H 0.173415 0.676774 0.743926 0.067 Uiso 1 1 calc R U . . .
C27 C 0.1494(3) 0.1256(4) 0.59389(19) 0.0669(11) Uani 1 1 d . U . . .
H27 H 0.123278 0.076135 0.603998 0.080 Uiso 1 1 calc R U . . .
C40 C -0.1052(2) 0.8124(4) 0.59386(16) 0.0630(10) Uani 1 1 d . U . . .
H40 H -0.120746 0.872813 0.604526 0.076 Uiso 1 1 calc R U . . .
C3 C 0.1339(2) 0.8434(4) 0.64477(17) 0.0570(9) Uani 1 1 d . U . . .
H3 H 0.126204 0.886339 0.619608 0.068 Uiso 1 1 calc R U . . .
C33 C -0.1960(2) 0.4390(4) 0.64467(16) 0.0595(10) Uani 1 1 d . U . . .
H33 H -0.235767 0.467117 0.647243 0.071 Uiso 1 1 calc R U . . .
C5 C 0.1676(2) 0.8201(4) 0.72254(17) 0.0600(10) Uani 1 1 d . U . . .
H5 H 0.181892 0.848658 0.750933 0.072 Uiso 1 1 calc R U . . .
C21 C 0.3202(2) 0.5646(4) 0.68777(14) 0.0583(10) Uani 1 1 d . U . . .
H21 H 0.336728 0.630762 0.692376 0.070 Uiso 1 1 calc R U . . .
C4 C 0.1532(2) 0.8838(4) 0.68531(17) 0.0591(10) Uani 1 1 d . U . . .
H4 H 0.157023 0.954700 0.688730 0.071 Uiso 1 1 calc R U . . .
C9 C 0.0638(2) 0.7746(4) 0.51802(17) 0.0687(11) Uani 1 1 d . U . . .
H9A H 0.026851 0.800636 0.529875 0.082 Uiso 1 1 calc R U . . .
H9B H 0.052122 0.708095 0.504562 0.082 Uiso 1 1 calc R U . . .
C11 C 0.0183(4) 0.8748(6) 0.4506(2) 0.0984(19) Uani 1 1 d . U . . .
H11A H -0.002454 0.813386 0.436890 0.118 Uiso 1 1 calc R U . . .
H11B H -0.011099 0.907745 0.467760 0.118 Uiso 1 1 calc R U . . .
C10 C 0.0776(3) 0.8451(5) 0.4820(2) 0.0865(16) Uani 1 1 d . U . . .
H10A H 0.107032 0.811957 0.465010 0.104 Uiso 1 1 calc R U . . .
H10B H 0.098373 0.906379 0.495908 0.104 Uiso 1 1 calc R U . . .
C12 C 0.0306(5) 0.9434(7) 0.4153(3) 0.115(3) Uani 1 1 d . U . . .
H12A H -0.007450 0.949657 0.392870 0.172 Uiso 1 1 calc R U . . .
H12B H 0.065018 0.916513 0.401511 0.172 Uiso 1 1 calc R U . . .
H12C H 0.042515 1.009664 0.428066 0.172 Uiso 1 1 calc R U . . .
Cl6 Cl 0.22508(12) 1.28847(17) 0.31279(6) 0.1174(7) Uani 1 1 d . . . . .
C97 C 0.1874(3) 1.3059(7) 0.2589(2) 0.124(3) Uani 1 1 d D . . . .
H97A H 0.147111 1.341616 0.259085 0.149 Uiso 1 1 calc R U . . .
H97B H 0.177683 1.239627 0.244660 0.149 Uiso 1 1 calc R U . . .
Cl5 Cl 0.23392(19) 1.37551(18) 0.22810(9) 0.1594(12) Uani 1 1 d D U . . .

loop_
_atom_site_aniso_label
_atom_site_aniso_U_11
_atom_site_aniso_U_22
_atom_site_aniso_U_33
_atom_site_aniso_U_23
_atom_site_aniso_U_13
_atom_site_aniso_U_12
Os2 0.03865(13) 0.03844(13) 0.03919(13) 0.00036(6) 0.00754(8) -0.00129(6)
Cl4 0.0468(5) 0.0453(5) 0.0457(4) 0.0053(4) 0.0091(3) -0.0021(4)
Cl3 0.0453(4) 0.0451(5) 0.0458(4) -0.0037(4) 0.0054(3) -0.0034(4)
P4 0.0403(5) 0.0412(5) 0.0397(4) -0.0002(4) 0.0077(3) -0.0008(4)
P3 0.0422(5) 0.0407(5) 0.0430(5) 0.0001(4) 0.0091(4) -0.0001(4)
O5 0.0483(14) 0.0441(14) 0.0406(13) 0.0002(11) 0.0054(10) -0.0026(11)
O4 0.0391(13) 0.0422(14) 0.0451(13) 0.0024(11) 0.0077(10) -0.0006(10)
O6 0.0658(18) 0.0559(18) 0.0510(15) 0.0031(13) 0.0103(13) -0.0169(15)
C91 0.0480(17) 0.0435(17) 0.0462(16) -0.0020(15) 0.0065(14) 0.0027(15)
C73 0.0445(17) 0.0463(17) 0.0453(17) 0.0034(15) 0.0097(14) -0.0053(14)
C78 0.0493(19) 0.0517(19) 0.058(2) 0.0019(17) 0.0109(16) -0.0008(16)
C54 0.0399(15) 0.0413(16) 0.0503(17) -0.0006(14) 0.0116(13) -0.0011(13)
C79 0.0433(17) 0.0460(17) 0.0453(17) 0.0018(15) 0.0122(14) 0.0005(14)
C67 0.0412(16) 0.0458(17) 0.0530(17) 0.0033(15) 0.0125(14) -0.0012(14)
C56 0.0399(16) 0.0449(18) 0.0491(17) -0.0025(15) 0.0097(13) -0.0012(14)
C55 0.0414(16) 0.0460(18) 0.0478(17) -0.0016(15) 0.0117(14) -0.0002(14)
C53 0.0447(17) 0.0434(17) 0.0502(17) 0.0002(15) 0.0106(14) -0.0015(15)
C61 0.0442(17) 0.0491(18) 0.0492(17) -0.0010(15) 0.0117(14) 0.0023(15)
C74 0.0440(18) 0.0489(19) 0.0480(18) 0.0031(16) 0.0092(15) -0.0043(15)
C85 0.0440(18) 0.0437(17) 0.0458(17) -0.0004(15) 0.0072(14) 0.0010(14)
C68 0.0455(17) 0.0469(18) 0.0522(18) 0.0017(16) 0.0085(14) 0.0002(15)
C62 0.055(2) 0.051(2) 0.0496(18) -0.0001(17) 0.0083(16) -0.0009(17)
C58 0.0514(18) 0.0513(19) 0.0510(18) -0.0038(16) 0.0090(15) -0.0035(16)
C81 0.058(2) 0.061(2) 0.0486(19) 0.0009(18) 0.0113(16) 0.0037(18)
C57 0.0520(19) 0.0465(18) 0.0518(18) -0.0023(16) 0.0138(15) -0.0018(16)
C60 0.054(2) 0.047(2) 0.058(2) -0.0089(17) 0.0142(16) -0.0045(17)
C80 0.053(2) 0.052(2) 0.051(2) 0.0000(17) 0.0081(17) -0.0015(16)
C92 0.0545(19) 0.0488(19) 0.0604(19) -0.0016(17) 0.0160(16) 0.0020(16)
C77 0.0438(19) 0.062(2) 0.062(2) 0.0028(19) 0.0135(17) -0.0006(17)
C94 0.064(2) 0.045(2) 0.065(2) -0.0031(18) 0.0108(19) 0.0066(18)
C90 0.0470(18) 0.0524(19) 0.0486(18) 0.0015(16) 0.0098(15) -0.0006(16)
C84 0.0511(18) 0.0466(18) 0.0518(17) -0.0003(16) 0.0098(15) -0.0005(15)
C87 0.049(2) 0.060(2) 0.054(2) -0.0041(18) 0.0107(16) -0.0019(17)
C51 0.057(2) 0.055(2) 0.0469(19) 0.0006(17) 0.0112(16) -0.0069(18)
C66 0.0496(17) 0.0496(18) 0.0550(18) -0.0018(16) 0.0158(15) 0.0007(15)
C70 0.051(2) 0.053(2) 0.063(2) 0.0119(18) 0.0119(17) 0.0056(17)
C82 0.057(2) 0.059(2) 0.0539(19) 0.0098(18) 0.0165(16) 0.0024(18)
C69 0.0478(18) 0.051(2) 0.0539(19) 0.0079(17) 0.0082(15) -0.0018(16)
C59 0.053(2) 0.055(2) 0.0518(19) -0.0094(17) 0.0092(16) -0.0041(17)
C76 0.0480(19) 0.058(2) 0.057(2) 0.0055(18) 0.0087(16) -0.0099(17)
C75 0.052(2) 0.050(2) 0.0531(19) 0.0021(17) 0.0093(16) -0.0063(17)
C96 0.054(2) 0.047(2) 0.058(2) -0.0012(17) 0.0118(16) 0.0019(17)
C95 0.061(2) 0.044(2) 0.067(2) 0.0011(18) 0.0117(18) -0.0018(18)
C52 0.0552(18) 0.0494(18) 0.0487(17) 0.0013(16) 0.0094(15) -0.0053(16)
C83 0.0564(19) 0.055(2) 0.0606(19) 0.0068(18) 0.0149(16) -0.0038(17)
C63 0.062(2) 0.061(2) 0.052(2) 0.0020(18) 0.0160(17) 0.0006(19)
C72 0.0518(18) 0.0511(19) 0.0551(18) 0.0034(16) 0.0153(15) 0.0064(16)
C88 0.049(2) 0.063(2) 0.051(2) -0.0038(18) -0.0005(18) -0.0020(18)
C65 0.059(2) 0.057(2) 0.059(2) -0.0116(18) 0.0138(17) -0.0018(18)
C64 0.060(2) 0.066(2) 0.051(2) -0.0086(19) 0.0137(17) 0.0012(19)
C93 0.060(2) 0.055(2) 0.065(2) -0.0034(19) 0.0178(18) 0.0079(19)
C71 0.056(2) 0.053(2) 0.067(2) 0.0048(19) 0.0179(18) 0.0078(18)
C50 0.067(2) 0.061(2) 0.059(2) 0.006(2) 0.0012(19) 0.003(2)
C89 0.054(2) 0.058(2) 0.0454(18) -0.0001(17) 0.0082(16) 0.0004(17)
C86 0.0512(19) 0.0538(19) 0.0471(17) -0.0027(16) 0.0128(15) 0.0004(16)
C49 0.084(4) 0.076(3) 0.075(3) 0.025(3) 0.001(3) -0.005(3)
Os1 0.03908(13) 0.04041(13) 0.04093(13) 0.00037(6) 0.00698(9) -0.00054(6)
Cl2 0.0449(5) 0.0486(5) 0.0470(5) -0.0048(4) 0.0066(3) -0.0017(4)
Cl1 0.0502(5) 0.0483(5) 0.0474(5) 0.0058(4) 0.0084(4) -0.0010(4)
P1 0.0410(5) 0.0429(5) 0.0417(5) 0.0018(4) 0.0075(4) 0.0002(4)
P2 0.0414(5) 0.0433(5) 0.0439(5) -0.0013(4) 0.0083(4) -0.0003(4)
O1 0.0431(13) 0.0452(14) 0.0462(13) 0.0032(11) 0.0085(10) -0.0006(11)
O2 0.0496(14) 0.0462(15) 0.0443(13) -0.0009(12) 0.0041(11) -0.0041(12)
O3 0.0595(19) 0.107(3) 0.072(2) 0.020(2) 0.0110(16) -0.021(2)
C31 0.0464(17) 0.0519(18) 0.0456(17) -0.0018(16) 0.0082(14) -0.0054(16)
C13 0.0479(18) 0.0474(18) 0.0443(17) 0.0021(15) 0.0110(15) -0.0008(14)
C25 0.0453(17) 0.0452(17) 0.0498(17) -0.0004(15) 0.0057(14) 0.0028(15)
C24 0.0500(18) 0.058(2) 0.0481(17) 0.0021(16) 0.0107(15) 0.0036(16)
C43 0.0435(16) 0.0501(18) 0.0452(16) -0.0034(15) 0.0089(13) 0.0039(14)
C14 0.0504(19) 0.0495(19) 0.0498(19) 0.0006(16) 0.0105(16) -0.0018(15)
C32 0.0500(19) 0.058(2) 0.057(2) -0.0010(17) 0.0114(17) -0.0032(16)
C7 0.0394(16) 0.0479(18) 0.0568(18) -0.0062(16) 0.0098(14) -0.0037(15)
C42 0.0420(16) 0.0489(18) 0.0515(17) 0.0014(15) 0.0090(14) 0.0025(15)
C2 0.0443(17) 0.0498(18) 0.0582(19) -0.0003(16) 0.0118(15) -0.0022(15)
C19 0.0421(17) 0.0551(19) 0.0427(16) 0.0024(16) 0.0093(13) 0.0002(15)
C41 0.0548(19) 0.056(2) 0.058(2) -0.0007(18) 0.0083(16) 0.0085(18)
C15 0.058(2) 0.053(2) 0.0491(19) 0.0030(17) 0.0071(16) 0.0000(18)
C28 0.066(2) 0.049(2) 0.068(2) -0.0049(19) 0.0064(19) 0.0096(19)
C29 0.064(2) 0.053(2) 0.070(2) -0.006(2) 0.0185(19) 0.0073(19)
C44 0.0496(18) 0.0522(19) 0.0525(17) -0.0009(16) 0.0105(15) 0.0018(16)
C16 0.064(2) 0.050(2) 0.0484(18) 0.0042(16) 0.0153(16) -0.0024(17)
C48 0.053(2) 0.051(2) 0.0522(19) -0.0013(17) 0.0084(16) -0.0012(16)
C36 0.0492(18) 0.053(2) 0.0501(18) -0.0004(17) 0.0083(15) -0.0041(16)
C1 0.0425(16) 0.0460(18) 0.0579(18) 0.0021(16) 0.0113(14) -0.0007(14)
C47 0.058(2) 0.058(2) 0.0487(19) 0.0025(18) 0.0119(16) 0.0017(18)
C18 0.0477(18) 0.0498(18) 0.0504(18) 0.0023(15) 0.0096(15) 0.0017(15)
C37 0.0491(18) 0.0489(18) 0.0523(18) -0.0008(16) 0.0061(15) 0.0017(15)
C30 0.0581(19) 0.0526(19) 0.0595(19) -0.0044(17) 0.0161(16) 0.0002(17)
C46 0.056(2) 0.062(2) 0.0492(19) -0.0083(18) 0.0085(16) 0.0061(18)
C38 0.0519(19) 0.057(2) 0.0509(19) 0.0023(17) 0.0073(16) 0.0009(17)
C35 0.060(2) 0.057(2) 0.060(2) 0.0005(19) 0.0090(18) -0.0125(19)
C17 0.054(2) 0.050(2) 0.0552(19) 0.0036(17) 0.0155(16) -0.0040(17)
C26 0.063(2) 0.052(2) 0.073(2) -0.0017(19) 0.0214(19) 0.0030(18)
C20 0.0489(18) 0.059(2) 0.0473(18) -0.0036(17) 0.0099(15) -0.0013(17)
C8 0.055(2) 0.054(2) 0.061(2) 0.0054(18) 0.0116(17) -0.0054(18)
C22 0.047(2) 0.084(3) 0.048(2) -0.003(2) 0.0069(18) -0.004(2)
C45 0.058(2) 0.055(2) 0.057(2) -0.0087(18) 0.0091(17) 0.0016(18)
C39 0.053(2) 0.054(2) 0.064(2) 0.0065(19) 0.0043(17) 0.0054(18)
C34 0.052(2) 0.066(2) 0.057(2) -0.0030(19) 0.0091(17) -0.0152(19)
C23 0.051(2) 0.077(3) 0.0477(19) 0.0035(19) 0.0079(16) 0.0114(19)
C6 0.0527(19) 0.055(2) 0.059(2) -0.0062(17) 0.0077(16) -0.0058(17)
C27 0.070(2) 0.052(2) 0.080(3) 0.003(2) 0.018(2) 0.000(2)
C40 0.063(2) 0.059(2) 0.065(2) -0.001(2) 0.0071(19) 0.014(2)
C3 0.054(2) 0.050(2) 0.069(2) -0.0007(18) 0.0139(17) -0.0033(17)
C33 0.051(2) 0.067(2) 0.062(2) -0.002(2) 0.0132(17) -0.0039(19)
C5 0.053(2) 0.061(2) 0.067(2) -0.015(2) 0.0102(18) -0.0064(18)
C21 0.053(2) 0.074(3) 0.0497(19) -0.0052(19) 0.0114(16) -0.0105(19)
C4 0.054(2) 0.050(2) 0.075(2) -0.0094(19) 0.0151(18) -0.0062(17)
C9 0.066(2) 0.068(2) 0.068(2) 0.015(2) -0.0010(19) -0.007(2)
C11 0.104(4) 0.088(4) 0.095(4) 0.027(3) -0.008(3) -0.005(3)
C10 0.087(3) 0.086(3) 0.080(3) 0.025(3) -0.003(3) -0.020(3)
C12 0.132(6) 0.110(6) 0.099(5) 0.026(4) 0.010(4) -0.018(5)
Cl6 0.1616(18) 0.1069(14) 0.0793(9) -0.0062(9) 0.0073(10) 0.0464(13)
C97 0.137(7) 0.135(7) 0.086(4) 0.027(5) -0.025(4) -0.038(6)
Cl5 0.277(4) 0.0852(13) 0.1300(18) 0.0238(13) 0.075(2) 0.0246(18)

loop_
_atom_type_symbol
_atom_type_description
_atom_type_scat_dispersion_real
_atom_type_scat_dispersion_imag
_atom_type_scat_source
C C 0.0181 0.0091 'International Tables Vol C Tables 4.2.6.8 and 6.1.1.4'
H H 0.0000 0.0000 'International Tables Vol C Tables 4.2.6.8 and 6.1.1.4'
Cl Cl 0.3639 0.7018 'International Tables Vol C Tables 4.2.6.8 and 6.1.1.4'
O O 0.0492 0.0322 'International Tables Vol C Tables 4.2.6.8 and 6.1.1.4'
Os Os -4.9801 6.2216 'International Tables Vol C Tables 4.2.6.8 and 6.1.1.4'
P P 0.2955 0.4335 'International Tables Vol C Tables 4.2.6.8 and 6.1.1.4'

loop_
_geom_angle_atom_site_label_1
_geom_angle_atom_site_label_2
_geom_angle_atom_site_label_3
_geom_angle
_geom_angle_site_symmetry_1
_geom_angle_site_symmetry_3
_geom_angle_publ_flag
Cl4 Os2 Cl3 98.48(3) . . ?
Cl4 Os2 P4 92.42(3) . . ?
Cl4 Os2 P3 86.60(3) . . ?
Cl3 Os2 P4 87.58(3) . . ?
Cl3 Os2 P3 91.55(3) . . ?
P3 Os2 P4 178.59(3) . . ?
O5 Os2 Cl4 88.47(8) . . ?
O5 Os2 Cl3 172.57(8) . . ?
O5 Os2 P4 89.54(8) . . ?
O5 Os2 P3 91.45(8) . . ?
O4 Os2 Cl4 175.26(8) . . ?
O4 Os2 Cl3 86.22(8) . . ?
O4 Os2 P4 88.35(8) . . ?
O4 Os2 P3 92.72(8) . . ?
O4 Os2 O5 86.85(11) . . ?
C91 P4 Os2 118.04(13) . . ?
C79 P4 Os2 110.28(14) . . ?
C79 P4 C91 103.19(19) . . ?
C79 P4 C85 104.9(2) . . ?
C85 P4 Os2 115.85(14) . . ?
C85 P4 C91 103.08(18) . . ?
C73 P3 Os2 118.94(14) . . ?
C67 P3 Os2 114.49(13) . . ?
C67 P3 C73 101.19(19) . . ?
C61 P3 Os2 112.17(13) . . ?
C61 P3 C73 101.62(19) . . ?
C61 P3 C67 106.87(19) . . ?
C56 O5 Os2 128.2(3) . . ?
C54 O4 Os2 131.6(2) . . ?
C92 C91 P4 119.1(3) . . ?
C96 C91 P4 122.0(3) . . ?
C96 C91 C92 118.9(4) . . ?
C78 C73 P3 117.7(3) . . ?
C74 C73 P3 122.4(3) . . ?
C74 C73 C78 119.9(4) . . ?
C73 C78 H78 119.9 . . ?
C73 C78 C77 120.2(4) . . ?
C77 C78 H78 119.9 . . ?
O4 C54 C55 123.3(3) . . ?
O4 C54 C53 112.5(3) . . ?
C55 C54 C53 124.0(3) . . ?
C80 C79 P4 119.0(3) . . ?
C84 C79 P4 121.8(3) . . ?
C84 C79 C80 118.9(4) . . ?
C68 C67 P3 116.9(3) . . ?
C72 C67 P3 123.7(3) . . ?
C72 C67 C68 119.4(4) . . ?
O5 C56 C55 125.4(4) . . ?
O5 C56 C58 116.7(4) . . ?
C58 C56 C55 117.8(4) . . ?
C54 C55 C56 122.0(4) . . ?
C57 C55 C54 120.2(4) . . ?
C57 C55 C56 117.8(4) . . ?
O6 C53 C54 121.6(3) . . ?
O6 C53 C52 122.1(3) . . ?
C54 C53 C52 116.3(3) . . ?
C62 C61 P3 119.9(3) . . ?
C66 C61 P3 121.0(3) . . ?
C66 C61 C62 118.9(4) . . ?
C73 C74 H74 120.0 . . ?
C73 C74 C75 119.9(4) . . ?
C75 C74 H74 120.0 . . ?
C90 C85 P4 119.2(3) . . ?
C90 C85 C86 118.6(4) . . ?
C86 C85 P4 122.1(3) . . ?
C67 C68 H68 119.8 . . ?
C69 C68 C67 120.3(4) . . ?
C69 C68 H68 119.8 . . ?
C61 C62 H62 119.8 . . ?
C63 C62 C61 120.5(4) . . ?
C63 C62 H62 119.8 . . ?
C56 C58 H58 119.4 . . ?
C59 C58 C56 121.2(4) . . ?
C59 C58 H58 119.4 . . ?
C80 C81 H81 119.9 . . ?
C80 C81 C82 120.1(4) . . ?
C82 C81 H81 119.9 . . ?
C55 C57 H57 119.1 . . ?
C60 C57 C55 121.9(4) . . ?
C60 C57 H57 119.1 . . ?
C57 C60 H60 120.2 . . ?
C57 C60 C59 119.6(4) . . ?
C59 C60 H60 120.2 . . ?
C79 C80 H80 119.8 . . ?
C81 C80 C79 120.4(4) . . ?
C81 C80 H80 119.8 . . ?
C91 C92 H92 119.7 . . ?
C93 C92 C91 120.6(4) . . ?
C93 C92 H92 119.7 . . ?
C78 C77 H77 119.9 . . ?
C76 C77 C78 120.1(4) . . ?
C76 C77 H77 119.9 . . ?
C95 C94 H94 120.0 . . ?
C95 C94 C93 120.0(4) . . ?
C93 C94 H94 120.0 . . ?
C85 C90 H90 119.9 . . ?
C89 C90 C85 120.1(4) . . ?
C89 C90 H90 119.9 . . ?
C79 C84 H84 119.7 . . ?
C79 C84 C83 120.7(4) . . ?
C83 C84 H84 119.7 . . ?
C88 C87 H87 120.1 . . ?
C86 C87 H87 120.1 . . ?
C86 C87 C88 119.9(4) . . ?
H51A C51 H51B 107.4 . . ?
C52 C51 H51A 108.4 . . ?
C52 C51 H51B 108.4 . . ?
C50 C51 H51A 108.4 . . ?
C50 C51 H51B 108.4 . . ?
C50 C51 C52 115.6(4) . . ?
C61 C66 H66 119.9 . . ?
C65 C66 C61 120.2(4) . . ?
C65 C66 H66 119.9 . . ?
C69 C70 H70 120.1 . . ?
C69 C70 C71 119.9(4) . . ?
C71 C70 H70 120.1 . . ?
C81 C82 H82 120.3 . . ?
C83 C82 C81 119.5(4) . . ?
C83 C82 H82 120.3 . . ?
C68 C69 H69 120.0 . . ?
C70 C69 C68 120.1(4) . . ?
C70 C69 H69 120.0 . . ?
C58 C59 C60 121.3(4) . . ?
C58 C59 H59 119.4 . . ?
C60 C59 H59 119.4 . . ?
C77 C76 H76 120.0 . . ?
C75 C76 C77 120.1(4) . . ?
C75 C76 H76 120.0 . . ?
C74 C75 H75 120.1 . . ?
C76 C75 C74 119.8(4) . . ?
C76 C75 H75 120.1 . . ?
C91 C96 H96 119.8 . . ?
C91 C96 C95 120.4(4) . . ?
C95 C96 H96 119.8 . . ?
C94 C95 C96 120.4(4) . . ?
C94 C95 H95 119.8 . . ?
C96 C95 H95 119.8 . . ?
C53 C52 C51 115.8(3) . . ?
C53 C52 H52A 108.3 . . ?
C53 C52 H52B 108.3 . . ?
C51 C52 H52A 108.3 . . ?
C51 C52 H52B 108.3 . . ?
H52A C52 H52B 107.4 . . ?
C84 C83 H83 119.8 . . ?
C82 C83 C84 120.3(4) . . ?
C82 C83 H83 119.8 . . ?
C62 C63 H63 120.0 . . ?
C64 C63 C62 120.1(4) . . ?
C64 C63 H63 120.0 . . ?
C67 C72 H72 120.1 . . ?
C71 C72 C67 119.9(4) . . ?
C71 C72 H72 120.1 . . ?
C87 C88 H88 120.5 . . ?
C89 C88 C87 119.0(4) . . ?
C89 C88 H88 120.5 . . ?
C66 C65 H65 119.8 . . ?
C64 C65 C66 120.5(4) . . ?
C64 C65 H65 119.8 . . ?
C63 C64 H64 120.1 . . ?
C65 C64 C63 119.9(4) . . ?
C65 C64 H64 120.1 . . ?
C92 C93 H93 120.2 . . ?
C94 C93 C92 119.7(4) . . ?
C94 C93 H93 120.2 . . ?
C70 C71 H71 119.8 . . ?
C72 C71 C70 120.5(4) . . ?
C72 C71 H71 119.8 . . ?
C51 C50 H50A 109.3 . . ?
C51 C50 H50B 109.3 . . ?
C51 C50 C49 111.7(5) . . ?
H50A C50 H50B 107.9 . . ?
C49 C50 H50A 109.3 . . ?
C49 C50 H50B 109.3 . . ?
C90 C89 C88 121.3(4) . . ?
C90 C89 H89 119.4 . . ?
C88 C89 H89 119.4 . . ?
C85 C86 H86 119.4 . . ?
C87 C86 C85 121.2(4) . . ?
C87 C86 H86 119.4 . . ?
C50 C49 H49A 109.5 . . ?
C50 C49 H49B 109.5 . . ?
C50 C49 H49C 109.5 . . ?
H49A C49 H49B 109.5 . . ?
H49A C49 H49C 109.5 . . ?
H49B C49 H49C 109.5 . . ?
Cl2 Os1 P1 88.21(3) . . ?
Cl2 Os1 P2 89.32(3) . . ?
Cl1 Os1 Cl2 97.31(3) . . ?
Cl1 Os1 P1 91.65(3) . . ?
Cl1 Os1 P2 88.76(3) . . ?
P2 Os1 P1 177.53(3) . . ?
O1 Os1 Cl2 89.32(8) . . ?
O1 Os1 Cl1 173.30(8) . . ?
O1 Os1 P1 87.56(8) . . ?
O1 Os1 P2 92.31(8) . . ?
O2 Os1 Cl2 176.92(8) . . ?
O2 Os1 Cl1 85.59(8) . . ?
O2 Os1 P1 90.65(8) . . ?
O2 Os1 P2 91.81(8) . . ?
O2 Os1 O1 87.77(11) . . ?
C13 P1 Os1 113.73(15) . . ?
C25 P1 Os1 118.58(13) . . ?
C25 P1 C13 101.47(19) . . ?
C19 P1 Os1 113.49(13) . . ?
C19 P1 C13 104.0(2) . . ?
C19 P1 C25 103.86(19) . . ?
C31 P2 Os1 119.23(15) . . ?
C43 P2 Os1 114.34(13) . . ?
C43 P2 C31 100.13(19) . . ?
C43 P2 C42 107.47(19) . . ?
C42 P2 Os1 112.69(13) . . ?
C42 P2 C31 101.35(19) . . ?
C1 O1 Os1 128.0(2) . . ?
C7 O2 Os1 127.8(3) . . ?
C32 C31 P2 117.4(4) . . ?
C36 C31 P2 122.6(3) . . ?
C36 C31 C32 119.8(4) . . ?
C14 C13 P1 117.7(3) . . ?
C18 C13 P1 122.8(3) . . ?
C18 C13 C14 119.4(4) . . ?
C30 C25 P1 119.2(3) . . ?
C26 C25 P1 122.5(3) . . ?
C26 C25 C30 118.3(4) . . ?
C19 C24 H24 120.3 . . ?
C19 C24 C23 119.3(5) . . ?
C23 C24 H24 120.3 . . ?
C44 C43 P2 121.6(3) . . ?
C44 C43 C48 118.5(4) . . ?
C48 C43 P2 119.8(3) . . ?
C13 C14 H14 120.1 . . ?
C15 C14 C13 119.7(4) . . ?
C15 C14 H14 120.1 . . ?
C31 C32 H32 119.5 . . ?
C31 C32 C33 121.0(5) . . ?
C33 C32 H32 119.5 . . ?
O2 C7 C2 124.6(4) . . ?
O2 C7 C6 117.7(4) . . ?
C2 C7 C6 117.7(4) . . ?
C41 C42 P2 124.4(3) . . ?
C37 C42 P2 116.8(3) . . ?
C37 C42 C41 118.7(4) . . ?
C7 C2 C3 118.9(4) . . ?
C1 C2 C7 122.7(4) . . ?
C1 C2 C3 118.4(4) . . ?
C24 C19 P1 122.1(3) . . ?
C24 C19 C20 119.1(4) . . ?
C20 C19 P1 118.8(3) . . ?
C42 C41 H41 120.2 . . ?
C40 C41 C42 119.6(4) . . ?
C40 C41 H41 120.2 . . ?
C14 C15 H15 119.8 . . ?
C16 C15 C14 120.4(4) . . ?
C16 C15 H15 119.8 . . ?
C29 C28 H28 120.6 . . ?
C29 C28 C27 118.7(5) . . ?
C27 C28 H28 120.6 . . ?
C28 C29 H29 119.8 . . ?
C28 C29 C30 120.4(4) . . ?
C30 C29 H29 119.8 . . ?
C43 C44 H44 119.9 . . ?
C43 C44 C45 120.3(4) . . ?
C45 C44 H44 119.9 . . ?
C15 C16 H16 120.2 . . ?
C15 C16 C17 119.6(4) . . ?
C17 C16 H16 120.2 . . ?
C43 C48 H48 119.5 . . ?
C47 C48 C43 121.1(4) . . ?
C47 C48 H48 119.5 . . ?
C31 C36 H36 120.3 . . ?
C31 C36 C35 119.4(4) . . ?
C35 C36 H36 120.3 . . ?
O1 C1 C2 125.4(3) . . ?
O1 C1 C8 114.0(4) . . ?
C2 C1 C8 120.4(4) . . ?
C48 C47 H47 120.1 . . ?
C48 C47 C46 119.7(4) . . ?
C46 C47 H47 120.1 . . ?
C13 C18 H18 119.7 . . ?
C17 C18 C13 120.7(4) . . ?
C17 C18 H18 119.7 . . ?
C42 C37 H37 119.6 . . ?
C38 C37 C42 120.8(4) . . ?
C38 C37 H37 119.6 . . ?
C25 C30 H30 119.5 . . ?
C29 C30 C25 121.0(4) . . ?
C29 C30 H30 119.5 . . ?
C47 C46 H46 119.9 . . ?
C45 C46 C47 120.2(4) . . ?
C45 C46 H46 119.9 . . ?
C37 C38 H38 120.0 . . ?
C39 C38 C37 120.0(4) . . ?
C39 C38 H38 120.0 . . ?
C36 C35 H35 119.7 . . ?
C34 C35 C36 120.6(5) . . ?
C34 C35 H35 119.7 . . ?
C16 C17 H17 119.9 . . ?
C18 C17 C16 120.2(4) . . ?
C18 C17 H17 119.9 . . ?
C25 C26 H26 119.7 . . ?
C25 C26 C27 120.6(5) . . ?
C27 C26 H26 119.7 . . ?
C19 C20 H20 119.8 . . ?
C21 C20 C19 120.3(4) . . ?
C21 C20 H20 119.8 . . ?
O3 C8 C1 118.2(4) . . ?
O3 C8 C9 123.0(4) . . ?
C9 C8 C1 118.7(4) . . ?
C23 C22 H22 120.6 . . ?
C23 C22 C21 118.9(5) . . ?
C21 C22 H22 120.6 . . ?
C44 C45 H45 119.9 . . ?
C46 C45 C44 120.2(4) . . ?
C46 C45 H45 119.9 . . ?
C38 C39 H39 120.3 . . ?
C40 C39 C38 119.4(4) . . ?
C40 C39 H39 120.3 . . ?
C35 C34 H34 120.1 . . ?
C35 C34 C33 119.8(4) . . ?
C33 C34 H34 120.1 . . ?
C24 C23 H23 119.2 . . ?
C22 C23 C24 121.5(5) . . ?
C22 C23 H23 119.2 . . ?
C7 C6 H6 119.6 . . ?
C5 C6 C7 120.7(5) . . ?
C5 C6 H6 119.6 . . ?
C28 C27 C26 120.9(5) . . ?
C28 C27 H27 119.5 . . ?
C26 C27 H27 119.5 . . ?
C41 C40 H40 119.3 . . ?
C39 C40 C41 121.5(5) . . ?
C39 C40 H40 119.3 . . ?
C2 C3 H3 119.2 . . ?
C4 C3 C2 121.6(5) . . ?
C4 C3 H3 119.2 . . ?
C32 C33 C34 119.4(5) . . ?
C32 C33 H33 120.3 . . ?
C34 C33 H33 120.3 . . ?
C6 C5 H5 119.3 . . ?
C6 C5 C4 121.4(5) . . ?
C4 C5 H5 119.3 . . ?
C20 C21 C22 120.8(5) . . ?
C20 C21 H21 119.6 . . ?
C22 C21 H21 119.6 . . ?
C3 C4 C5 119.5(5) . . ?
C3 C4 H4 120.3 . . ?
C5 C4 H4 120.3 . . ?
C8 C9 H9A 108.6 . . ?
C8 C9 H9B 108.6 . . ?
C8 C9 C10 114.7(4) . . ?
H9A C9 H9B 107.6 . . ?
C10 C9 H9A 108.6 . . ?
C10 C9 H9B 108.6 . . ?
H11A C11 H11B 107.8 . . ?
C10 C11 H11A 109.0 . . ?
C10 C11 H11B 109.0 . . ?
C12 C11 H11A 109.0 . . ?
C12 C11 H11B 109.0 . . ?
C12 C11 C10 113.0(7) . . ?
C9 C10 C11 112.0(5) . . ?
C9 C10 H10A 109.2 . . ?
C9 C10 H10B 109.2 . . ?
C11 C10 H10A 109.2 . . ?
C11 C10 H10B 109.2 . . ?
H10A C10 H10B 107.9 . . ?
C11 C12 H12A 109.5 . . ?
C11 C12 H12B 109.5 . . ?
C11 C12 H12C 109.5 . . ?
H12A C12 H12B 109.5 . . ?
H12A C12 H12C 109.5 . . ?
H12B C12 H12C 109.5 . . ?
Cl6 C97 H97A 109.3 . . ?
Cl6 C97 H97B 109.3 . . ?
Cl6 C97 Cl5 111.4(3) . . ?
H97A C97 H97B 108.0 . . ?
Cl5 C97 H97A 109.3 . . ?
Cl5 C97 H97B 109.3 . . ?

loop_
_geom_bond_atom_site_label_1
_geom_bond_atom_site_label_2
_geom_bond_distance
_geom_bond_site_symmetry_2
_geom_bond_publ_flag
Os2 Cl4 2.3442(9) . ?
Os2 Cl3 2.3495(9) . ?
Os2 P4 2.4044(10) . ?
Os2 P3 2.3965(10) . ?
Os2 O5 2.030(3) . ?
Os2 O4 2.016(3) . ?
P4 C91 1.836(4) . ?
P4 C79 1.831(4) . ?
P4 C85 1.832(4) . ?
P3 C73 1.847(4) . ?
P3 C67 1.833(4) . ?
P3 C61 1.829(4) . ?
O5 C56 1.297(5) . ?
O4 C54 1.279(5) . ?
O6 C53 1.217(5) . ?
C91 C92 1.403(6) . ?
C91 C96 1.384(6) . ?
C73 C78 1.387(7) . ?
C73 C74 1.385(6) . ?
C78 H78 0.9500 . ?
C78 C77 1.390(7) . ?
C54 C55 1.432(5) . ?
C54 C53 1.5008(7) . ?
C79 C80 1.396(7) . ?
C79 C84 1.378(6) . ?
C67 C68 1.395(6) . ?
C67 C72 1.393(6) . ?
C56 C55 1.440(6) . ?
C56 C58 1.423(6) . ?
C55 C57 1.426(6) . ?
C53 C52 1.513(6) . ?
C61 C62 1.395(6) . ?
C61 C66 1.391(6) . ?
C74 H74 0.9500 . ?
C74 C75 1.405(6) . ?
C85 C90 1.395(6) . ?
C85 C86 1.405(6) . ?
C68 H68 0.9500 . ?
C68 C69 1.385(6) . ?
C62 H62 0.9500 . ?
C62 C63 1.387(6) . ?
C58 H58 0.9500 . ?
C58 C59 1.367(7) . ?
C81 H81 0.9500 . ?
C81 C80 1.383(7) . ?
C81 C82 1.389(7) . ?
C57 H57 0.9500 . ?
C57 C60 1.371(6) . ?
C60 H60 0.9500 . ?
C60 C59 1.387(7) . ?
C80 H80 0.9500 . ?
C92 H92 0.9500 . ?
C92 C93 1.390(7) . ?
C77 H77 0.9500 . ?
C77 C76 1.386(7) . ?
C94 H94 0.9500 . ?
C94 C95 1.382(7) . ?
C94 C93 1.384(7) . ?
C90 H90 0.9500 . ?
C90 C89 1.383(6) . ?
C84 H84 0.9500 . ?
C84 C83 1.387(6) . ?
C87 H87 0.9500 . ?
C87 C88 1.405(7) . ?
C87 C86 1.375(6) . ?
C51 H51A 0.9900 . ?
C51 H51B 0.9900 . ?
C51 C52 1.520(6) . ?
C51 C50 1.502(7) . ?
C66 H66 0.9500 . ?
C66 C65 1.391(6) . ?
C70 H70 0.9500 . ?
C70 C69 1.380(7) . ?
C70 C71 1.388(7) . ?
C82 H82 0.9500 . ?
C82 C83 1.378(7) . ?
C69 H69 0.9500 . ?
C59 H59 0.9500 . ?
C76 H76 0.9500 . ?
C76 C75 1.381(7) . ?
C75 H75 0.9500 . ?
C96 H96 0.9500 . ?
C96 C95 1.389(7) . ?
C95 H95 0.9500 . ?
C52 H52A 0.9900 . ?
C52 H52B 0.9900 . ?
C83 H83 0.9500 . ?
C63 H63 0.9500 . ?
C63 C64 1.383(7) . ?
C72 H72 0.9500 . ?
C72 C71 1.382(6) . ?
C88 H88 0.9500 . ?
C88 C89 1.385(7) . ?
C65 H65 0.9500 . ?
C65 C64 1.375(7) . ?
C64 H64 0.9500 . ?
C93 H93 0.9500 . ?
C71 H71 0.9500 . ?
C50 H50A 0.9900 . ?
C50 H50B 0.9900 . ?
C50 C49 1.529(7) . ?
C89 H89 0.9500 . ?
C86 H86 0.9500 . ?
C49 H49A 0.9800 . ?
C49 H49B 0.9800 . ?
C49 H49C 0.9800 . ?
Os1 Cl2 2.3574(9) . ?
Os1 Cl1 2.3423(9) . ?
Os1 P1 2.4080(10) . ?
Os1 P2 2.3944(10) . ?
Os1 O1 2.043(3) . ?
Os1 O2 2.034(3) . ?
P1 C13 1.840(4) . ?
P1 C25 1.840(4) . ?
P1 C19 1.826(4) . ?
P2 C31 1.853(4) . ?
P2 C43 1.826(4) . ?
P2 C42 1.829(4) . ?
O1 C1 1.277(5) . ?
O2 C7 1.295(5) . ?
O3 C8 1.208(5) . ?
C31 C32 1.381(7) . ?
C31 C36 1.380(7) . ?
C13 C14 1.401(7) . ?
C13 C18 1.386(6) . ?
C25 C30 1.386(6) . ?
C25 C26 1.380(7) . ?
C24 H24 0.9500 . ?
C24 C19 1.391(6) . ?
C24 C23 1.393(6) . ?
C43 C44 1.395(6) . ?
C43 C48 1.398(6) . ?
C14 H14 0.9500 . ?
C14 C15 1.391(6) . ?
C32 H32 0.9500 . ?
C32 C33 1.382(7) . ?
C7 C2 1.429(6) . ?
C7 C6 1.431(6) . ?
C42 C41 1.392(6) . ?
C42 C37 1.392(6) . ?
C2 C1 1.428(6) . ?
C2 C3 1.432(6) . ?
C19 C20 1.406(7) . ?
C41 H41 0.9500 . ?
C41 C40 1.379(7) . ?
C15 H15 0.9500 . ?
C15 C16 1.389(7) . ?
C28 H28 0.9500 . ?
C28 C29 1.377(8) . ?
C28 C27 1.382(8) . ?
C29 H29 0.9500 . ?
C29 C30 1.386(7) . ?
C44 H44 0.9500 . ?
C44 C45 1.400(6) . ?
C16 H16 0.9500 . ?
C16 C17 1.389(6) . ?
C48 H48 0.9500 . ?
C48 C47 1.386(6) . ?
C36 H36 0.9500 . ?
C36 C35 1.397(6) . ?
C1 C8 1.4964(7) . ?
C47 H47 0.9500 . ?
C47 C46 1.387(7) . ?
C18 H18 0.9500 . ?
C18 C17 1.384(6) . ?
C37 H37 0.9500 . ?
C37 C38 1.382(6) . ?
C30 H30 0.9500 . ?
C46 H46 0.9500 . ?
C46 C45 1.377(7) . ?
C38 H38 0.9500 . ?
C38 C39 1.379(7) . ?
C35 H35 0.9500 . ?
C35 C34 1.376(7) . ?
C17 H17 0.9500 . ?
C26 H26 0.9500 . ?
C26 C27 1.384(7) . ?
C20 H20 0.9500 . ?
C20 C21 1.373(6) . ?
C8 C9 1.490(6) . ?
C22 H22 0.9500 . ?
C22 C23 1.376(8) . ?
C22 C21 1.389(8) . ?
C45 H45 0.9500 . ?
C39 H39 0.9500 . ?
C39 C40 1.369(7) . ?
C34 H34 0.9500 . ?
C34 C33 1.388(8) . ?
C23 H23 0.9500 . ?
C6 H6 0.9500 . ?
C6 C5 1.365(7) . ?
C27 H27 0.9500 . ?
C40 H40 0.9500 . ?
C3 H3 0.9500 . ?
C3 C4 1.350(7) . ?
C33 H33 0.9500 . ?
C5 H5 0.9500 . ?
C5 C4 1.411(8) . ?
C21 H21 0.9500 . ?
C4 H4 0.9500 . ?
C9 H9A 0.9900 . ?
C9 H9B 0.9900 . ?
C9 C10 1.512(8) . ?
C11 H11A 0.9900 . ?
C11 H11B 0.9900 . ?
C11 C10 1.514(9) . ?
C11 C12 1.470(10) . ?
C10 H10A 0.9900 . ?
C10 H10B 0.9900 . ?
C12 H12A 0.9800 . ?
C12 H12B 0.9800 . ?
C12 H12C 0.9800 . ?
Cl6 C97 1.724(6) . ?
C97 H97A 0.9900 . ?
C97 H97B 0.9900 . ?
C97 Cl5 1.7513(10) . ?

loop_
_geom_torsion_atom_site_label_1
_geom_torsion_atom_site_label_2
_geom_torsion_atom_site_label_3
_geom_torsion_atom_site_label_4
_geom_torsion
_geom_torsion_site_symmetry_1
_geom_torsion_site_symmetry_2
_geom_torsion_site_symmetry_3
_geom_torsion_site_symmetry_4
_geom_torsion_publ_flag
Os2 P4 C91 C92 -165.2(3) . . . . ?
Os2 P4 C91 C96 16.2(4) . . . . ?
Os2 P4 C79 C80 86.4(4) . . . . ?
Os2 P4 C79 C84 -87.5(4) . . . . ?
Os2 P4 C85 C90 -34.8(4) . . . . ?
Os2 P4 C85 C86 149.0(3) . . . . ?
Os2 P3 C73 C78 173.4(3) . . . . ?
Os2 P3 C73 C74 -8.6(4) . . . . ?
Os2 P3 C67 C68 -48.6(3) . . . . ?
Os2 P3 C67 C72 133.9(3) . . . . ?
Os2 P3 C61 C62 98.6(3) . . . . ?
Os2 P3 C61 C66 -75.9(4) . . . . ?
Os2 O5 C56 C55 7.3(6) . . . . ?
Os2 O5 C56 C58 -172.7(3) . . . . ?
Os2 O4 C54 C55 3.5(5) . . . . ?
Os2 O4 C54 C53 -172.1(2) . . . . ?
P4 C91 C92 C93 -176.8(4) . . . . ?
P4 C91 C96 C95 176.5(3) . . . . ?
P4 C79 C80 C81 -176.5(4) . . . . ?
P4 C79 C84 C83 177.8(3) . . . . ?
P4 C85 C90 C89 -175.9(3) . . . . ?
P4 C85 C86 C87 175.8(4) . . . . ?
P3 C73 C78 C77 177.0(4) . . . . ?
P3 C73 C74 C75 -177.4(3) . . . . ?
P3 C67 C68 C69 -178.5(3) . . . . ?
P3 C67 C72 C71 179.0(3) . . . . ?
P3 C61 C62 C63 -174.7(3) . . . . ?
P3 C61 C66 C65 175.6(3) . . . . ?
O5 C56 C55 C54 9.7(6) . . . . ?
O5 C56 C55 C57 -172.8(4) . . . . ?
O5 C56 C58 C59 172.0(4) . . . . ?
O4 C54 C55 C56 -15.3(6) . . . . ?
O4 C54 C55 C57 167.3(4) . . . . ?
O4 C54 C53 O6 160.1(4) . . . . ?
O4 C54 C53 C52 -16.8(5) . . . . ?
O6 C53 C52 C51 5.0(6) . . . . ?
C91 P4 C79 C80 -40.6(4) . . . . ?
C91 P4 C79 C84 145.5(4) . . . . ?
C91 P4 C85 C90 95.7(4) . . . . ?
C91 P4 C85 C86 -80.5(4) . . . . ?
C91 C92 C93 C94 -1.6(7) . . . . ?
C91 C96 C95 C94 2.2(7) . . . . ?
C73 P3 C67 C68 80.6(3) . . . . ?
C73 P3 C67 C72 -96.9(4) . . . . ?
C73 P3 C61 C62 -29.5(4) . . . . ?
C73 P3 C61 C66 156.0(3) . . . . ?
C73 C78 C77 C76 0.7(7) . . . . ?
C73 C74 C75 C76 0.2(6) . . . . ?
C78 C73 C74 C75 0.6(6) . . . . ?
C78 C77 C76 C75 0.1(7) . . . . ?
C54 C55 C57 C60 175.3(4) . . . . ?
C54 C53 C52 C51 -178.1(4) . . . . ?
C79 P4 C91 C92 -43.3(4) . . . . ?
C79 P4 C91 C96 138.1(4) . . . . ?
C79 P4 C85 C90 -156.6(3) . . . . ?
C79 P4 C85 C86 27.2(4) . . . . ?
C79 C84 C83 C82 -2.3(7) . . . . ?
C67 P3 C73 C78 47.1(4) . . . . ?
C67 P3 C73 C74 -134.9(4) . . . . ?
C67 P3 C61 C62 -135.2(3) . . . . ?
C67 P3 C61 C66 50.4(4) . . . . ?
C67 C68 C69 C70 -0.1(6) . . . . ?
C67 C72 C71 C70 -1.2(7) . . . . ?
C56 C55 C57 C60 -2.2(6) . . . . ?
C56 C58 C59 C60 3.5(7) . . . . ?
C55 C54 C53 O6 -15.4(6) . . . . ?
C55 C54 C53 C52 167.7(4) . . . . ?
C55 C56 C58 C59 -8.0(6) . . . . ?
C55 C57 C60 C59 -2.3(6) . . . . ?
C53 C54 C55 C56 159.8(4) . . . . ?
C53 C54 C55 C57 -17.6(6) . . . . ?
C61 P3 C73 C78 -63.0(4) . . . . ?
C61 P3 C73 C74 115.1(4) . . . . ?
C61 P3 C67 C68 -173.4(3) . . . . ?
C61 P3 C67 C72 9.0(4) . . . . ?
C61 C62 C63 C64 -1.1(7) . . . . ?
C61 C66 C65 C64 -0.8(7) . . . . ?
C74 C73 C78 C77 -1.1(7) . . . . ?
C85 P4 C91 C92 65.7(4) . . . . ?
C85 P4 C91 C96 -112.9(4) . . . . ?
C85 P4 C79 C80 -148.2(4) . . . . ?
C85 P4 C79 C84 37.9(4) . . . . ?
C85 C90 C89 C88 -0.8(7) . . . . ?
C68 C67 C72 C71 1.6(6) . . . . ?
C62 C61 C66 C65 1.1(6) . . . . ?
C62 C63 C64 C65 1.4(7) . . . . ?
C58 C56 C55 C54 -170.3(4) . . . . ?
C58 C56 C55 C57 7.2(5) . . . . ?
C81 C82 C83 C84 -1.0(7) . . . . ?
C57 C60 C59 C58 1.8(7) . . . . ?
C80 C79 C84 C83 4.0(6) . . . . ?
C80 C81 C82 C83 2.4(7) . . . . ?
C92 C91 C96 C95 -2.1(7) . . . . ?
C77 C76 C75 C74 -0.6(7) . . . . ?
C90 C85 C86 C87 -0.5(7) . . . . ?
C84 C79 C80 C81 -2.5(7) . . . . ?
C87 C88 C89 C90 1.0(7) . . . . ?
C66 C61 C62 C63 -0.2(6) . . . . ?
C66 C65 C64 C63 -0.5(7) . . . . ?
C82 C81 C80 C79 -0.7(7) . . . . ?
C69 C70 C71 C72 0.2(7) . . . . ?
C96 C91 C92 C93 1.8(7) . . . . ?
C95 C94 C93 C92 1.6(7) . . . . ?
C52 C51 C50 C49 171.5(4) . . . . ?
C72 C67 C68 C69 -0.9(6) . . . . ?
C88 C87 C86 C85 0.7(7) . . . . ?
C93 C94 C95 C96 -1.9(7) . . . . ?
C71 C70 C69 C68 0.5(7) . . . . ?
C50 C51 C52 C53 68.4(5) . . . . ?
C86 C85 C90 C89 0.5(6) . . . . ?
C86 C87 C88 C89 -0.9(7) . . . . ?
Os1 P1 C13 C14 -43.9(4) . . . . ?
Os1 P1 C13 C18 140.7(3) . . . . ?
Os1 P1 C25 C30 157.6(3) . . . . ?
Os1 P1 C25 C26 -24.8(4) . . . . ?
Os1 P1 C19 C24 107.4(3) . . . . ?
Os1 P1 C19 C20 -71.9(3) . . . . ?
Os1 P2 C31 C32 -168.5(3) . . . . ?
Os1 P2 C31 C36 17.4(4) . . . . ?
Os1 P2 C43 C44 77.3(4) . . . . ?
Os1 P2 C43 C48 -97.9(3) . . . . ?
Os1 P2 C42 C41 -133.7(3) . . . . ?
Os1 P2 C42 C37 49.4(4) . . . . ?
Os1 O1 C1 C2 -8.9(6) . . . . ?
Os1 O1 C1 C8 166.0(3) . . . . ?
Os1 O2 C7 C2 -15.8(6) . . . . ?
Os1 O2 C7 C6 166.0(3) . . . . ?
P1 C13 C14 C15 -174.2(3) . . . . ?
P1 C13 C18 C17 173.3(3) . . . . ?
P1 C25 C30 C29 175.7(4) . . . . ?
P1 C25 C26 C27 -177.2(4) . . . . ?
P1 C19 C20 C21 -178.7(3) . . . . ?
P2 C31 C32 C33 -172.1(4) . . . . ?
P2 C31 C36 C35 172.6(3) . . . . ?
P2 C43 C44 C45 -177.7(3) . . . . ?
P2 C43 C48 C47 176.4(3) . . . . ?
P2 C42 C41 C40 -178.6(4) . . . . ?
P2 C42 C37 C38 177.2(3) . . . . ?
O1 C1 C8 O3 -125.4(5) . . . . ?
O1 C1 C8 C9 53.4(6) . . . . ?
O2 C7 C2 C1 -4.1(6) . . . . ?
O2 C7 C2 C3 177.8(4) . . . . ?
O2 C7 C6 C5 -175.9(4) . . . . ?
O3 C8 C9 C10 -6.6(9) . . . . ?
C31 P2 C43 C44 -154.0(3) . . . . ?
C31 P2 C43 C48 30.8(4) . . . . ?
C31 P2 C42 C41 97.7(4) . . . . ?
C31 P2 C42 C37 -79.2(3) . . . . ?
C31 C32 C33 C34 -1.4(8) . . . . ?
C31 C36 C35 C34 -0.1(7) . . . . ?
C13 P1 C25 C30 32.3(4) . . . . ?
C13 P1 C25 C26 -150.1(4) . . . . ?
C13 P1 C19 C24 -128.6(3) . . . . ?
C13 P1 C19 C20 52.2(4) . . . . ?
C13 C14 C15 C16 -0.3(7) . . . . ?
C13 C18 C17 C16 1.6(7) . . . . ?
C25 P1 C13 C14 84.5(4) . . . . ?
C25 P1 C13 C18 -90.8(4) . . . . ?
C25 P1 C19 C24 -22.8(4) . . . . ?
C25 P1 C19 C20 158.0(3) . . . . ?
C25 C26 C27 C28 1.0(8) . . . . ?
C24 C19 C20 C21 2.1(6) . . . . ?
C43 P2 C31 C32 66.1(4) . . . . ?
C43 P2 C31 C36 -108.1(4) . . . . ?
C43 P2 C42 C41 -6.9(4) . . . . ?
C43 P2 C42 C37 176.2(3) . . . . ?
C43 C44 C45 C46 1.1(7) . . . . ?
C43 C48 C47 C46 1.9(7) . . . . ?
C14 C13 C18 C17 -2.0(7) . . . . ?
C14 C15 C16 C17 0.0(7) . . . . ?
C32 C31 C36 C35 -1.5(7) . . . . ?
C7 C2 C1 O1 17.2(6) . . . . ?
C7 C2 C1 C8 -157.3(4) . . . . ?
C7 C2 C3 C4 -0.2(7) . . . . ?
C7 C6 C5 C4 -3.3(7) . . . . ?
C42 P2 C31 C32 -44.2(4) . . . . ?
C42 P2 C31 C36 141.6(4) . . . . ?
C42 P2 C43 C44 -48.6(4) . . . . ?
C42 P2 C43 C48 136.2(3) . . . . ?
C42 C41 C40 C39 2.0(8) . . . . ?
C42 C37 C38 C39 1.3(7) . . . . ?
C2 C7 C6 C5 5.8(6) . . . . ?
C2 C1 C8 O3 49.8(6) . . . . ?
C2 C1 C8 C9 -131.5(5) . . . . ?
C2 C3 C4 C5 2.9(7) . . . . ?
C19 P1 C13 C14 -167.9(3) . . . . ?
C19 P1 C13 C18 16.8(4) . . . . ?
C19 P1 C25 C30 -75.4(4) . . . . ?
C19 P1 C25 C26 102.3(4) . . . . ?
C19 C24 C23 C22 -2.4(7) . . . . ?
C19 C20 C21 C22 -2.3(7) . . . . ?
C41 C42 C37 C38 0.1(6) . . . . ?
C15 C16 C17 C18 -0.6(7) . . . . ?
C28 C29 C30 C25 2.1(8) . . . . ?
C29 C28 C27 C26 -0.9(8) . . . . ?
C44 C43 C48 C47 0.9(6) . . . . ?
C48 C43 C44 C45 -2.4(6) . . . . ?
C48 C47 C46 C45 -3.3(7) . . . . ?
C36 C31 C32 C33 2.3(7) . . . . ?
C36 C35 C34 C33 1.0(7) . . . . ?
C1 C2 C3 C4 -178.4(4) . . . . ?
C1 C8 C9 C10 174.7(5) . . . . ?
C47 C46 C45 C44 1.8(7) . . . . ?
C18 C13 C14 C15 1.3(7) . . . . ?
C37 C42 C41 C40 -1.8(7) . . . . ?
C37 C38 C39 C40 -1.1(7) . . . . ?
C30 C25 C26 C27 0.5(7) . . . . ?
C38 C39 C40 C41 -0.5(8) . . . . ?
C35 C34 C33 C32 -0.2(7) . . . . ?
C26 C25 C30 C29 -2.0(7) . . . . ?
C8 C9 C10 C11 -166.7(6) . . . . ?
C23 C24 C19 P1 -179.0(3) . . . . ?
C23 C24 C19 C20 0.2(6) . . . . ?
C23 C22 C21 C20 0.2(7) . . . . ?
C6 C7 C2 C1 174.1(4) . . . . ?
C6 C7 C2 C3 -4.1(6) . . . . ?
C6 C5 C4 C3 -1.2(7) . . . . ?
C27 C28 C29 C30 -0.7(8) . . . . ?
C3 C2 C1 O1 -164.6(4) . . . . ?
C3 C2 C1 C8 20.8(6) . . . . ?
C21 C22 C23 C24 2.2(7) . . . . ?
C12 C11 C10 C9 -180.0(7) . . . . ?
